data_2000290
loop_
_publ_author_name
'Lee, J. Y.'
'Swinnea, J. S.'
'Steinfink, H.'

_publ_section_title
;
 (Ca~1{-~<i>x</i>}Pr~<i>x~</i>)~2~(Co~1{-~<i>y</i>}Al~<i>y~</i>)~2~O~5~,
 a brownmillerite structure
;
_journal_issue 7
_journal_name_full 'Acta Crystallographica Section C'
_journal_page_first 1532
_journal_page_last 1534
_journal_paper_doi 10.1107/S0108270191000343
_journal_volume 47
_journal_year 1991
_chemical_formula_moiety '[Ca0.82Pr0.18]2[Co[Co0.65Al).35]]O5'
_chemical_formula_sum 'C1.65 Al0.35 Ca1.6 Co O5 Pr0.37'
_space_group_IT_number 62
_space_group_name_Hall '-P 2ac 2n'
_space_group_name_H-M_alt 'P n m a'
_symmetry_cell_setting orthorhombic
_symmetry_space_group_name_H-M 'P n m a'
_cell_angle_alpha 90
_cell_angle_beta 90
_cell_angle_gamma 90
_cell_formula_units_Z 4
_cell_length_a 5.2789(5)
_cell_length_b 14.998(2)
_cell_length_c 5.4868(5)
_cell_volume 434.41(8)
_diffrn_radiation_type Mo
_diffrn_radiation_wavelength 0.71069
_exptl_absorpt_coefficient_mu 10.25
_exptl_crystal_density_diffrn 4.63
_exptl_crystal_F_000 572.4
_cod_data_source_file cr0289.cif
_cod_data_source_block cr0289a
_cod_original_cell_volume 434.41(14)
_cod_original_sg_symbol_H-M Pnma
_cod_original_formula_sum 'Ca1.6 Co1 Pr0.37 C1.65 Al0.35 O5'
_cod_database_code 2000290

loop_
_space_group_symop_id
_space_group_symop_operation_xyz
1 x,y,z
2 -x+1/2,-y,z+1/2
3 x+1/2,-y+1/2,-z+1/2
4 -x,y+1/2,-z
5 -x,-y,-z
6 x+1/2,y,-z+1/2
7 -x+1/2,y+1/2,z+1/2
8 x,-y+1/2,z

loop_
_atom_site_label
_atom_site_fract_x
_atom_site_fract_y
_atom_site_fract_z
_atom_site_U_iso_or_equiv
Co1 0 0 0 .0086(4)
Co2 -.001(2) 0.25 -.0607(4) .0362(9)
Al -.0013 0.25 -.0607 ?
Ca .0002(6) .10851(6) .4802(2) .0102(3)
Pr .0002 .10851 .4802 ?
O1 .246(2) -.0122(3) .265(2) .0055(10)
O2 -.022(2) .1439(4) .0641(10) .0145(14)
O3 -.1036(16) 0.25 .6282(17) .0109(17)
